data_7017586
loop_
_publ_author_name
'Anjaneyulu, O.'
'Maddileti, D.'
'Kumara Swamy, K. C.'

_publ_section_title
;
 Structural motifs in phenylbismuth heterocyclic carboxylates--secondary
 interactions leading to oligomers.
;
_journal_issue 3
_journal_name_full 'Dalton transactions (Cambridge, England : 2003)'
_journal_page_first 1004
_journal_page_last 1012
_journal_paper_doi 10.1039/c1dt11207d
_journal_volume 41
_journal_year 2012
_chemical_formula_sum 'C34 H27 Bi N6 O12'
_chemical_formula_weight 920.60
_chemical_name_systematic
;
?
;
_space_group_IT_number 2
_symmetry_cell_setting triclinic
_symmetry_space_group_name_Hall '-P 1'
_symmetry_space_group_name_H-M 'P -1'
_atom_sites_solution_hydrogens geom
_atom_sites_solution_primary direct
_atom_sites_solution_secondary difmap
_audit_creation_method SHELXL-97
_cell_angle_alpha 73.185(2)
_cell_angle_beta 70.121(2)
_cell_angle_gamma 70.084(2)
_cell_formula_units_Z 2
_cell_length_a 9.9818(12)
_cell_length_b 13.8686(16)
_cell_length_c 13.9078(16)
_cell_measurement_temperature 293(2)
_cell_volume 1669.2(3)
_computing_cell_refinement 'Bruker SMART'
_computing_data_collection 'Bruker SMART'
_computing_data_reduction 'Bruker SAINT'
_computing_molecular_graphics 'Bruker SHELXTL'
_computing_publication_material 'Bruker SHELXTL'
_computing_structure_refinement 'SHELXL-97 (Sheldrick, 1997)'
_computing_structure_solution 'SHELXS-97 (Sheldrick, 1990)'
_diffrn_ambient_temperature 293(2)
_diffrn_measured_fraction_theta_full 0.994
_diffrn_measured_fraction_theta_max 0.994
_diffrn_measurement_device_type 'CCD area detector'
_diffrn_measurement_method 'phi and omega scans'
_diffrn_radiation_monochromator graphite
_diffrn_radiation_source 'fine-focus sealed tube'
_diffrn_radiation_type MoK\a
_diffrn_radiation_wavelength 0.71073
_diffrn_reflns_av_R_equivalents 0.0255
_diffrn_reflns_av_sigmaI/netI 0.0307
_diffrn_reflns_limit_h_max 11
_diffrn_reflns_limit_h_min -11
_diffrn_reflns_limit_k_max 16
_diffrn_reflns_limit_k_min -16
_diffrn_reflns_limit_l_max 16
_diffrn_reflns_limit_l_min -16
_diffrn_reflns_number 16124
_diffrn_reflns_theta_full 25.04
_diffrn_reflns_theta_max 25.04
_diffrn_reflns_theta_min 1.59
_diffrn_standards_decay_% none
_diffrn_standards_interval_count 'not applicable'
_diffrn_standards_interval_time 'not applicable'
_diffrn_standards_number 'not applicable'
_exptl_absorpt_coefficient_mu 5.358
_exptl_absorpt_correction_T_max 0.6164
_exptl_absorpt_correction_T_min 0.6164
_exptl_absorpt_process_details 'SADABS, Sheldrick (1996)'
_exptl_crystal_colour colorless
_exptl_crystal_density_diffrn 1.832
_exptl_crystal_density_method 'not measured'
_exptl_crystal_description needle
_exptl_crystal_F_000 904
_exptl_crystal_size_max 0.10
_exptl_crystal_size_mid 0.10
_exptl_crystal_size_min 0.10
_refine_diff_density_max 0.752
_refine_diff_density_min -0.537
_refine_diff_density_rms 0.080
_refine_ls_extinction_method none
_refine_ls_goodness_of_fit_ref 1.054
_refine_ls_hydrogen_treatment mixed
_refine_ls_matrix_type full
_refine_ls_number_parameters 494
_refine_ls_number_reflns 5870
_refine_ls_number_restraints 0
_refine_ls_restrained_S_all 1.054
_refine_ls_R_factor_all 0.0278
_refine_ls_R_factor_gt 0.0247
_refine_ls_shift/su_max 0.002
_refine_ls_shift/su_mean 0.000
_refine_ls_structure_factor_coef Fsqd
_refine_ls_weighting_details 'calc w=1/[\s^2^(Fo^2^)+(0.0334P)^2^+0.0000P] where P=(Fo^2^+2Fc^2^)/3'
_refine_ls_weighting_scheme calc
_refine_ls_wR_factor_gt 0.0584
_refine_ls_wR_factor_ref 0.0597
_reflns_number_gt 5420
_reflns_number_total 5870
_reflns_threshold_expression >2sigma(I)
_cod_data_source_file c1dt11207d.txt
_cod_data_source_block compound7
_cod_original_sg_symbol_H-M P-1
_cod_database_code 7017586

loop_
_symmetry_equiv_pos_as_xyz
'x, y, z'
'-x, -y, -z'

loop_
_atom_site_label
_atom_site_type_symbol
_atom_site_fract_x
_atom_site_fract_y
_atom_site_fract_z
_atom_site_U_iso_or_equiv
_atom_site_adp_type
_atom_site_occupancy
_atom_site_symmetry_multiplicity
_atom_site_calc_flag
_atom_site_refinement_flags
Bi Bi 0.258101(14) 0.247700(9) 0.758427(9) 0.03783(6) Uani 1 1 d .
O8 O 0.4497(3) 0.4902(2) 0.7713(3) 0.0717(9) Uani 1 1 d .
O7 O 0.3574(3) 0.3540(2) 0.81536(19) 0.0509(7) Uani 1 1 d .
O2 O -0.2067(3) 0.3484(2) 0.7448(2) 0.0542(7) Uani 1 1 d .
O4 O 0.3308(3) 0.1971(2) 0.59460(19) 0.0506(6) Uani 1 1 d .
O5 O 0.5033(3) 0.1231(2) 0.4660(2) 0.0649(8) Uani 1 1 d .
O11 O 0.2857(4) -0.0001(2) 1.0616(2) 0.0692(9) Uani 1 1 d .
O10 O 0.3124(3) 0.1347(2) 0.9319(2) 0.0538(7) Uani 1 1 d .
O9 O 0.4173(5) 0.6282(3) 0.6076(4) 0.0978(14) Uani 1 1 d .
O3 O -0.3592(3) 0.4359(2) 0.9028(2) 0.0585(8) Uani 1 1 d .
O12 O 0.1776(4) -0.1371(2) 1.0521(2) 0.0708(9) Uani 1 1 d .
O6 O 0.7723(4) 0.0540(3) 0.4690(3) 0.0709(9) Uani 1 1 d .
O1 O 0.0368(3) 0.28375(19) 0.71449(19) 0.0480(6) Uani 1 1 d .
N1 N 0.0303(3) 0.3342(2) 0.8902(2) 0.0414(7) Uani 1 1 d .
N3 N 0.2576(4) 0.4189(2) 0.6432(2) 0.0488(8) Uani 1 1 d .
N4 N 0.2117(4) 0.0612(2) 0.8159(2) 0.0461(8) Uani 1 1 d .
N2 N 0.5410(3) 0.1825(2) 0.6844(2) 0.0424(7) Uani 1 1 d .
C2 C -0.2311(4) 0.4099(3) 0.9267(3) 0.0445(9) Uani 1 1 d .
C3 C -0.2294(5) 0.4348(3) 1.0159(3) 0.0517(10) Uani 1 1 d .
H3 H -0.3165 0.4692 1.0585 0.062 Uiso 1 1 calc R
C4 C -0.0990(5) 0.4085(3) 1.0402(3) 0.0556(11) Uani 1 1 d .
H4 H -0.0963 0.4244 1.0999 0.067 Uiso 1 1 calc R
C5 C 0.0288(5) 0.3584(3) 0.9760(3) 0.0511(10) Uani 1 1 d .
H5 H 0.1173 0.3409 0.9935 0.061 Uiso 1 1 calc R
C1 C -0.0978(4) 0.3583(3) 0.8651(3) 0.0388(8) Uani 1 1 d .
C6 C -0.0893(4) 0.3275(3) 0.7680(3) 0.0414(9) Uani 1 1 d .
C16 C 0.2193(7) 0.5436(4) 0.4916(4) 0.0827(16) Uani 1 1 d .
H16 H 0.1809 0.5654 0.4342 0.099 Uiso 1 1 calc R
C17 C 0.2030(6) 0.4506(4) 0.5609(3) 0.0669(13) Uani 1 1 d .
H17 H 0.1538 0.4104 0.5497 0.080 Uiso 1 1 calc R
C15 C 0.2899(6) 0.6017(4) 0.5072(4) 0.0787(16) Uani 1 1 d .
H15 H 0.3002 0.6638 0.4606 0.094 Uiso 1 1 calc R
C14 C 0.3479(5) 0.5702(3) 0.5924(4) 0.0658(13) Uani 1 1 d .
C13 C 0.3289(4) 0.4773(3) 0.6600(3) 0.0468(9) Uani 1 1 d .
C18 C 0.3830(4) 0.4375(3) 0.7558(3) 0.0477(9) Uani 1 1 d .
C19 C 0.2172(4) 0.0078(3) 0.9133(3) 0.0408(8) Uani 1 1 d .
C24 C 0.2762(4) 0.0503(3) 0.9732(3) 0.0470(10) Uani 1 1 d .
C20 C 0.1736(5) -0.0841(3) 0.9556(3) 0.0495(10) Uani 1 1 d .
C21 C 0.1215(5) -0.1199(4) 0.8944(4) 0.0624(12) Uani 1 1 d .
H21 H 0.0890 -0.1801 0.9208 0.075 Uiso 1 1 calc R
C22 C 0.1190(5) -0.0664(3) 0.7973(4) 0.0624(12) Uani 1 1 d .
H22 H 0.0865 -0.0906 0.7557 0.075 Uiso 1 1 calc R
C23 C 0.1647(5) 0.0246(3) 0.7586(3) 0.0548(11) Uani 1 1 d .
H23 H 0.1622 0.0608 0.6912 0.066 Uiso 1 1 calc R
C12 C 0.4632(5) 0.1547(3) 0.5496(3) 0.0474(10) Uani 1 1 d .
C7 C 0.5827(4) 0.1421(3) 0.5982(3) 0.0409(9) Uani 1 1 d .
C8 C 0.7303(5) 0.0939(3) 0.5557(3) 0.0504(10) Uani 1 1 d .
C9 C 0.8351(5) 0.0869(3) 0.6045(3) 0.0554(11) Uani 1 1 d .
H9 H 0.9340 0.0528 0.5791 0.066 Uiso 1 1 calc R
C10 C 0.7911(4) 0.1305(3) 0.6893(3) 0.0537(11) Uani 1 1 d .
H10 H 0.8604 0.1291 0.7209 0.064 Uiso 1 1 calc R
C11 C 0.6433(4) 0.1770(3) 0.7289(3) 0.0509(10) Uani 1 1 d .
H11 H 0.6140 0.2054 0.7881 0.061 Uiso 1 1 calc R
C30 C 0.4906(5) 0.2282(4) 0.2137(4) 0.0642(13) Uani 1 1 d .
H30 H 0.5197 0.2466 0.2612 0.077 Uiso 1 1 calc R
C34 C 0.4847(6) 0.2916(4) 0.1201(4) 0.0660(13) Uani 1 1 d .
H34 H 0.5088 0.3547 0.1030 0.079 Uiso 1 1 calc R
C33 C 0.4436(5) 0.2633(4) 0.0509(4) 0.0673(13) Uani 1 1 d .
H33 H 0.4400 0.3072 -0.0135 0.081 Uiso 1 1 calc R
C32 C 0.4093(4) 0.1757(3) 0.0739(3) 0.0419(9) Uani 1 1 d .
H32 H 0.3822 0.1579 0.0250 0.050 Uiso 1 1 calc R
C31 C 0.4113(5) 0.1123(4) 0.1624(4) 0.0694(14) Uani 1 1 d .
H31 H 0.3849 0.0505 0.1762 0.083 Uiso 1 1 calc R
N6 N 0.4526(6) 0.1355(4) 0.2374(4) 0.0921(15) Uani 1 1 d .
H6 H 0.4543 0.0936 0.2965 0.110 Uiso 1 1 calc R
N5 N 0.0380(8) 0.2118(6) 0.3556(6) 0.134(2) Uani 1 1 d .
C25 C 0.1170(7) 0.2190(5) 0.4165(4) 0.0938(19) Uani 1 1 d .
H25 H 0.1334 0.1673 0.4743 0.113 Uiso 1 1 calc R
C26 C 0.1704(7) 0.3049(5) 0.3889(5) 0.098(2) Uani 1 1 d .
H26 H 0.2274 0.3128 0.4255 0.118 Uiso 1 1 calc R
C27 C 0.1358(8) 0.3784(5) 0.3048(6) 0.109(2) Uani 1 1 d .
H27 H 0.1686 0.4382 0.2857 0.131 Uiso 1 1 calc R
C28 C 0.0607(7) 0.3695(5) 0.2512(4) 0.0833(17) Uani 1 1 d .
H28 H 0.0395 0.4222 0.1951 0.100 Uiso 1 1 calc R
C29 C 0.0173(8) 0.2924(6) 0.2734(5) 0.099(2) Uani 1 1 d .
H29 H -0.0343 0.2876 0.2313 0.119 Uiso 1 1 calc R
H3O H -0.336(5) 0.408(3) 0.843(4) 0.075(15) Uiso 1 1 d .
H60 H 0.689(5) 0.068(4) 0.451(4) 0.081(17) Uiso 1 1 d .
H9O H 0.435(5) 0.600(4) 0.668(4) 0.065(17) Uiso 1 1 d .
H12O H 0.232(6) -0.106(4) 1.070(4) 0.12(2) Uiso 1 1 d .

loop_
_atom_site_aniso_label
_atom_site_aniso_U_11
_atom_site_aniso_U_22
_atom_site_aniso_U_33
_atom_site_aniso_U_23
_atom_site_aniso_U_13
_atom_site_aniso_U_12
Bi 0.04231(10) 0.03921(9) 0.03082(9) -0.00291(6) -0.01281(6) -0.00988(6)
O8 0.072(2) 0.080(2) 0.084(2) -0.0283(18) -0.0253(18) -0.0318(18)
O7 0.0570(17) 0.0580(17) 0.0406(15) -0.0066(13) -0.0192(13) -0.0156(14)
O2 0.0507(17) 0.0705(19) 0.0458(16) -0.0130(14) -0.0222(14) -0.0113(14)
O4 0.0480(16) 0.0641(17) 0.0412(15) -0.0114(13) -0.0170(13) -0.0111(14)
O5 0.074(2) 0.078(2) 0.0501(17) -0.0289(16) -0.0210(16) -0.0116(17)
O11 0.103(2) 0.067(2) 0.0444(17) 0.0084(14) -0.0371(17) -0.0289(18)
O10 0.0729(19) 0.0507(17) 0.0469(16) 0.0021(13) -0.0306(14) -0.0229(15)
O9 0.117(3) 0.068(3) 0.116(4) 0.000(2) -0.028(3) -0.052(2)
O3 0.0421(16) 0.076(2) 0.0557(18) -0.0214(16) -0.0161(14) -0.0042(14)
O12 0.100(3) 0.0574(19) 0.0534(19) 0.0095(15) -0.0232(19) -0.0338(19)
O6 0.061(2) 0.088(2) 0.061(2) -0.0421(18) -0.0092(17) -0.0002(18)
O1 0.0460(15) 0.0585(16) 0.0409(14) -0.0156(13) -0.0163(12) -0.0062(13)
N1 0.0437(18) 0.0471(18) 0.0387(17) -0.0089(14) -0.0171(15) -0.0121(14)
N3 0.065(2) 0.0444(19) 0.0375(17) 0.0008(14) -0.0215(16) -0.0152(16)
N4 0.055(2) 0.0442(19) 0.0416(18) -0.0052(15) -0.0190(16) -0.0126(15)
N2 0.0463(18) 0.0451(18) 0.0340(16) -0.0073(14) -0.0117(15) -0.0097(15)
C2 0.044(2) 0.044(2) 0.044(2) -0.0034(17) -0.0123(18) -0.0143(18)
C3 0.054(3) 0.055(3) 0.043(2) -0.0131(19) -0.008(2) -0.013(2)
C4 0.070(3) 0.063(3) 0.043(2) -0.016(2) -0.017(2) -0.021(2)
C5 0.052(3) 0.062(3) 0.049(2) -0.014(2) -0.021(2) -0.017(2)
C1 0.049(2) 0.0348(19) 0.0342(19) -0.0008(15) -0.0143(17) -0.0154(17)
C6 0.049(2) 0.038(2) 0.037(2) 0.0000(16) -0.0156(19) -0.0140(18)
C16 0.117(5) 0.069(3) 0.046(3) 0.010(2) -0.034(3) -0.011(3)
C17 0.096(4) 0.059(3) 0.048(3) 0.003(2) -0.038(3) -0.017(3)
C15 0.100(4) 0.054(3) 0.059(3) 0.012(2) -0.016(3) -0.017(3)
C14 0.068(3) 0.045(3) 0.072(3) -0.008(2) -0.004(3) -0.018(2)
C13 0.048(2) 0.044(2) 0.044(2) -0.0105(18) -0.0068(19) -0.0100(18)
C18 0.040(2) 0.055(3) 0.047(2) -0.019(2) -0.0077(18) -0.0081(19)
C19 0.042(2) 0.038(2) 0.038(2) -0.0054(16) -0.0095(17) -0.0079(17)
C24 0.050(2) 0.049(2) 0.041(2) -0.0048(18) -0.0155(19) -0.0104(19)
C20 0.052(2) 0.042(2) 0.045(2) -0.0035(18) -0.0064(19) -0.0112(19)
C21 0.074(3) 0.048(3) 0.070(3) -0.008(2) -0.017(3) -0.027(2)
C22 0.071(3) 0.060(3) 0.072(3) -0.019(2) -0.027(3) -0.024(2)
C23 0.066(3) 0.058(3) 0.050(2) -0.008(2) -0.026(2) -0.019(2)
C12 0.060(3) 0.043(2) 0.039(2) -0.0028(18) -0.017(2) -0.015(2)
C7 0.049(2) 0.037(2) 0.0342(19) -0.0039(16) -0.0110(17) -0.0109(17)
C8 0.054(3) 0.045(2) 0.045(2) -0.0097(18) -0.009(2) -0.0062(19)
C9 0.042(2) 0.060(3) 0.054(3) -0.012(2) -0.010(2) -0.004(2)
C10 0.046(2) 0.066(3) 0.049(2) -0.009(2) -0.018(2) -0.011(2)
C11 0.054(3) 0.061(3) 0.039(2) -0.0073(19) -0.0189(19) -0.012(2)
C30 0.066(3) 0.076(3) 0.062(3) -0.027(3) -0.016(2) -0.023(3)
C34 0.073(3) 0.064(3) 0.066(3) -0.012(2) -0.013(3) -0.030(3)
C33 0.061(3) 0.087(4) 0.047(3) -0.010(2) -0.018(2) -0.011(3)
C32 0.044(2) 0.050(2) 0.037(2) -0.0138(18) -0.0156(18) -0.0098(18)
C31 0.065(3) 0.065(3) 0.088(4) -0.033(3) -0.017(3) -0.020(3)
N6 0.090(3) 0.100(4) 0.071(3) -0.018(3) -0.018(3) -0.009(3)
N5 0.134(6) 0.140(6) 0.143(6) -0.038(5) -0.036(5) -0.045(4)
C25 0.102(5) 0.087(4) 0.065(4) 0.010(3) -0.028(3) -0.008(4)
C26 0.091(4) 0.114(5) 0.103(5) -0.060(4) -0.035(4) -0.002(4)
C27 0.113(5) 0.052(3) 0.127(6) -0.001(4) -0.012(5) -0.015(3)
C28 0.101(5) 0.071(4) 0.071(4) 0.026(3) -0.043(3) -0.028(3)
C29 0.119(5) 0.116(6) 0.079(4) 0.001(4) -0.061(4) -0.035(5)

loop_
_atom_type_symbol
_atom_type_description
_atom_type_scat_dispersion_real
_atom_type_scat_dispersion_imag
_atom_type_scat_source
H H 0.0000 0.0000 'International Tables Vol C Tables 4.2.6.8 and 6.1.1.4'
C C 0.0033 0.0016 'International Tables Vol C Tables 4.2.6.8 and 6.1.1.4'
Bi Bi -4.1077 10.2566 'International Tables Vol C Tables 4.2.6.8 and 6.1.1.4'
N N 0.0061 0.0033 'International Tables Vol C Tables 4.2.6.8 and 6.1.1.4'
O O 0.0106 0.0060 'International Tables Vol C Tables 4.2.6.8 and 6.1.1.4'

loop_
_geom_angle_atom_site_label_1
_geom_angle_atom_site_label_2
_geom_angle_atom_site_label_3
_geom_angle
O1 Bi O4 74.99(9)
O1 Bi O7 131.82(8)
O4 Bi O7 129.41(9)
O1 Bi N3 80.54(10)
O4 Bi N3 80.75(10)
O7 Bi N3 66.98(9)
O1 Bi N1 66.81(9)
O4 Bi N1 141.67(9)
O7 Bi N1 78.11(9)
N3 Bi N1 89.82(10)
O1 Bi N2 140.94(9)
O4 Bi N2 66.04(9)
O7 Bi N2 76.00(9)
N3 Bi N2 90.46(10)
N1 Bi N2 151.69(9)
O1 Bi O10 125.05(9)
O4 Bi O10 128.12(9)
O7 Bi O10 76.21(8)
N3 Bi O10 143.04(9)
N1 Bi O10 79.34(9)
N2 Bi O10 83.56(9)
O1 Bi N4 78.98(9)
O4 Bi N4 78.66(9)
O7 Bi N4 138.97(9)
N3 Bi N4 154.03(10)
N1 Bi N4 96.58(10)
N2 Bi N4 95.45(10)
O10 Bi N4 62.89(8)
C18 O7 Bi 119.6(2)
C12 O4 Bi 123.7(2)
C24 O10 Bi 122.1(2)
C14 O9 H9O 106(3)
C2 O3 H3O 105(3)
C20 O12 H12O 103(3)
C8 O6 H60 105(3)
C6 O1 Bi 124.0(2)
C5 N1 C1 119.2(3)
C5 N1 Bi 126.6(3)
C1 N1 Bi 114.3(2)
C17 N3 C13 120.0(4)
C17 N3 Bi 122.5(3)
C13 N3 Bi 117.2(2)
C23 N4 C19 119.4(3)
C23 N4 Bi 122.2(3)
C19 N4 Bi 117.8(2)
C11 N2 C7 119.4(3)
C11 N2 Bi 125.9(3)
C7 N2 Bi 114.4(2)
O3 C2 C3 119.2(4)
O3 C2 C1 122.4(3)
C3 C2 C1 118.4(4)
C4 C3 C2 119.2(4)
C4 C3 H3 120.4
C2 C3 H3 120.4
C3 C4 C5 119.7(4)
C3 C4 H4 120.2
C5 C4 H4 120.2
N1 C5 C4 122.3(4)
N1 C5 H5 118.8
C4 C5 H5 118.8
N1 C1 C2 121.2(3)
N1 C1 C6 116.7(3)
C2 C1 C6 122.1(3)
O2 C6 O1 124.6(3)
O2 C6 C1 117.2(3)
O1 C6 C1 118.2(3)
C15 C16 C17 120.2(5)
C15 C16 H16 119.9
C17 C16 H16 119.9
N3 C17 C16 120.3(5)
N3 C17 H17 119.9
C16 C17 H17 119.9
C16 C15 C14 120.5(5)
C16 C15 H15 119.7
C14 C15 H15 119.7
O9 C14 C15 120.3(5)
O9 C14 C13 122.2(5)
C15 C14 C13 117.6(5)
N3 C13 C14 121.4(4)
N3 C13 C18 116.5(3)
C14 C13 C18 122.1(4)
O8 C18 O7 124.7(4)
O8 C18 C13 116.9(4)
O7 C18 C13 118.4(3)
N4 C19 C20 121.7(4)
N4 C19 C24 117.2(3)
C20 C19 C24 121.1(3)
O11 C24 O10 123.9(4)
O11 C24 C19 117.5(4)
O10 C24 C19 118.6(3)
O12 C20 C19 122.2(4)
O12 C20 C21 119.9(4)
C19 C20 C21 117.8(4)
C22 C21 C20 119.5(4)
C22 C21 H21 120.3
C20 C21 H21 120.3
C21 C22 C23 120.3(4)
C21 C22 H22 119.8
C23 C22 H22 119.8
N4 C23 C22 121.3(4)
N4 C23 H23 119.4
C22 C23 H23 119.4
O5 C12 O4 124.9(4)
O5 C12 C7 116.7(4)
O4 C12 C7 118.4(3)
N2 C7 C8 121.0(3)
N2 C7 C12 116.7(3)
C8 C7 C12 122.2(3)
O6 C8 C7 121.1(4)
O6 C8 C9 120.1(4)
C7 C8 C9 118.8(4)
C10 C9 C8 119.1(4)
C10 C9 H9 120.5
C8 C9 H9 120.5
C9 C10 C11 119.9(4)
C9 C10 H10 120.1
C11 C10 H10 120.1
N2 C11 C10 121.8(4)
N2 C11 H11 119.1
C10 C11 H11 119.1
C34 C30 N6 118.7(5)
C34 C30 H30 120.7
N6 C30 H30 120.7
C30 C34 C33 120.2(5)
C30 C34 H34 119.9
C33 C34 H34 119.9
C32 C33 C34 120.5(4)
C32 C33 H33 119.8
C34 C33 H33 119.8
C31 C32 C33 122.3(4)
C31 C32 H32 118.8
C33 C32 H32 118.8
C32 C31 N6 120.7(5)
C32 C31 H31 119.7
N6 C31 H31 119.7
C30 N6 C31 117.7(5)
C30 N6 H6 121.2
C31 N6 H6 121.2
C29 N5 C25 116.8(6)
C26 C25 N5 117.9(6)
C26 C25 H25 121.1
N5 C25 H25 121.1
C27 C26 C25 116.6(6)
C27 C26 H26 121.7
C25 C26 H26 121.7
C28 C27 C26 123.6(6)
C28 C27 H27 118.2
C26 C27 H27 118.2
C29 C28 C27 119.9(6)
C29 C28 H28 120.1
C27 C28 H28 120.1
C28 C29 N5 125.2(6)
C28 C29 H29 117.4
N5 C29 H29 117.4

loop_
_geom_bond_atom_site_label_1
_geom_bond_atom_site_label_2
_geom_bond_distance
Bi O1 2.343(2)
Bi O4 2.380(3)
Bi O7 2.447(3)
Bi N3 2.449(3)
Bi N1 2.559(3)
Bi N2 2.583(3)
Bi O10 2.587(2)
Bi N4 2.630(3)
O8 C18 1.242(5)
O7 C18 1.263(4)
O2 C6 1.238(4)
O4 C12 1.267(5)
O5 C12 1.250(5)
O11 C24 1.243(4)
O10 C24 1.260(5)
O9 C14 1.323(6)
O9 H9O 0.87(4)
O3 C2 1.335(5)
O3 H3O 0.94(4)
O12 C20 1.337(5)
O12 H12O 0.93(5)
O6 C8 1.348(5)
O6 H60 0.89(5)
O1 C6 1.269(4)
N1 C5 1.324(5)
N1 C1 1.347(5)
N3 C17 1.330(5)
N3 C13 1.354(5)
N4 C23 1.327(5)
N4 C19 1.353(5)
N2 C11 1.334(5)
N2 C7 1.346(4)
C2 C3 1.387(6)
C2 C1 1.396(5)
C3 C4 1.358(6)
C3 H3 0.9300
C4 C5 1.374(6)
C4 H4 0.9300
C5 H5 0.9300
C1 C6 1.499(5)
C16 C15 1.336(7)
C16 C17 1.391(6)
C16 H16 0.9300
C17 H17 0.9300
C15 C14 1.387(7)
C15 H15 0.9300
C14 C13 1.387(6)
C13 C18 1.494(5)
C19 C20 1.388(5)
C19 C24 1.499(5)
C20 C21 1.401(6)
C21 C22 1.344(6)
C21 H21 0.9300
C22 C23 1.387(6)
C22 H22 0.9300
C23 H23 0.9300
C12 C7 1.500(5)
C7 C8 1.390(5)
C8 C9 1.393(6)
C9 C10 1.353(6)
C9 H9 0.9300
C10 C11 1.379(6)
C10 H10 0.9300
C11 H11 0.9300
C30 C34 1.351(7)
C30 N6 1.381(7)
C30 H30 0.9300
C34 C33 1.358(7)
C34 H34 0.9300
C33 C32 1.296(6)
C33 H33 0.9300
C32 C31 1.291(6)
C32 H32 0.9300
C31 N6 1.393(7)
C31 H31 0.9300
N6 H6 0.8600
N5 C29 1.365(8)
N5 C25 1.380(8)
C25 C26 1.371(8)
C25 H25 0.9300
C26 C27 1.368(8)
C26 H26 0.9300
C27 C28 1.277(9)
C27 H27 0.9300
C28 C29 1.208(8)
C28 H28 0.9300
C29 H29 0.9300

loop_
_geom_hbond_atom_site_label_D
_geom_hbond_atom_site_label_H
_geom_hbond_atom_site_label_A
_geom_hbond_distance_DH
_geom_hbond_distance_HA
_geom_hbond_distance_DA
_geom_hbond_angle_DHA
_geom_hbond_site_symmetry_A
O3 H3O O8 0.94(4) 2.45(4) 2.854(4) 106(3) 1_455
O3 H3O O2 0.94(4) 1.72(5) 2.574(4) 150(4) .
O6 H60 O5 0.89(5) 1.71(5) 2.536(4) 153(5) .
O9 H9O O8 0.87(4) 1.77(4) 2.552(5) 149(5) .
O12 H12O O11 0.93(5) 1.68(5) 2.536(4) 150(5) .
N6 H6 O5 0.86 2.73 3.332(6) 128.6 .
